data_2214678
loop_
_publ_author_name
'Li, You-Ping'
'Ng, Seik Weng'

_publ_section_title
;(<i>R</i>)-3,3'-Diphenyl-5,6,7,8,5',6',7',8'-octahydro-1,1'-binaphthyl-2,2'-diyl
 chlorophosphate
;
_journal_coeditor_code HB2462
_journal_issue 8
_journal_name_full 'Acta Crystallographica Section E'
_journal_page_first o3359
_journal_page_last o3359
_journal_paper_doi 10.1107/S1600536807031479
_journal_volume 63
_journal_year 2007
_chemical_formula_iupac 'C32 H28 Cl O3 P'
_chemical_formula_moiety 'C32 H28 Cl O3 P'
_chemical_formula_sum 'C32 H28 Cl O3 P'
_chemical_formula_weight 526.96
_chemical_name_systematic
;
(<i>R</i>)-3,3'-Diphenyl-5,6,7,8,5',6',7',8'-octahydro-1,1'-binaphthyl-
2,2'-diyl chlorophosphate
;
_space_group_IT_number 19
_symmetry_cell_setting orthorhombic
_symmetry_space_group_name_Hall 'P 2ac 2ab'
_symmetry_space_group_name_H-M 'P 21 21 21'
_atom_sites_solution_hydrogens geom
_atom_sites_solution_primary direct
_atom_sites_solution_secondary difmap
_audit_creation_method SHELXL-97
_cell_angle_alpha 90.00
_cell_angle_beta 90.00
_cell_angle_gamma 90.00
_cell_formula_units_Z 4
_cell_length_a 12.6642(8)
_cell_length_b 13.1613(8)
_cell_length_c 15.9097(9)
_cell_measurement_reflns_used 7841
_cell_measurement_temperature 295(2)
_cell_measurement_theta_max 23.6
_cell_measurement_theta_min 2.2
_cell_volume 2651.8(3)
_computing_cell_refinement 'SAINT (Bruker, 2006 or??2004)'
_computing_data_collection 'APEX2 (Bruker, 2006)'
_computing_data_reduction SAINT
_computing_molecular_graphics 'X-SEED (Barbour, 2001)'
_computing_publication_material 'publCIF (Westrip, 2007)'
_computing_structure_refinement 'SHELXL97 (Sheldrick, 1997)'
_computing_structure_solution 'SHELXS97 (Sheldrick, 1997)'
_diffrn_ambient_temperature 295(2)
_diffrn_measured_fraction_theta_full 0.999
_diffrn_measured_fraction_theta_max 0.999
_diffrn_measurement_device_type 'Bruker APEX CCD'
_diffrn_measurement_method '\f and \w'
_diffrn_radiation_monochromator graphite
_diffrn_radiation_source 'fine-focus sealed tube'
_diffrn_radiation_type MoK\a
_diffrn_radiation_wavelength 0.71073
_diffrn_reflns_av_R_equivalents 0.0321
_diffrn_reflns_av_sigmaI/netI 0.0252
_diffrn_reflns_limit_h_max 16
_diffrn_reflns_limit_h_min -16
_diffrn_reflns_limit_k_max 16
_diffrn_reflns_limit_k_min -17
_diffrn_reflns_limit_l_max 20
_diffrn_reflns_limit_l_min -20
_diffrn_reflns_number 33491
_diffrn_reflns_theta_full 27.49
_diffrn_reflns_theta_max 27.49
_diffrn_reflns_theta_min 2.23
_diffrn_standards_decay_% 0
_diffrn_standards_interval_count 0
_diffrn_standards_interval_time 0
_diffrn_standards_number 0
_exptl_absorpt_coefficient_mu 0.237
_exptl_absorpt_correction_type none
_exptl_crystal_colour Colorless
_exptl_crystal_density_diffrn 1.320
_exptl_crystal_density_method 'not measured'
_exptl_crystal_description Block
_exptl_crystal_F_000 1104
_exptl_crystal_size_max 0.32
_exptl_crystal_size_mid 0.17
_exptl_crystal_size_min 0.07
_refine_diff_density_max 0.155
_refine_diff_density_min -0.230
_refine_ls_abs_structure_details 'Flack (1983), 2674 Friedel pairs'
_refine_ls_abs_structure_Flack 0.02(6)
_refine_ls_extinction_method none
_refine_ls_goodness_of_fit_ref 1.033
_refine_ls_hydrogen_treatment constr
_refine_ls_matrix_type full
_refine_ls_number_parameters 370
_refine_ls_number_reflns 6089
_refine_ls_number_restraints 52
_refine_ls_restrained_S_all 1.046
_refine_ls_R_factor_all 0.0487
_refine_ls_R_factor_gt 0.0365
_refine_ls_shift/su_max 0.001
_refine_ls_shift/su_mean 0.000
_refine_ls_structure_factor_coef Fsqd
_refine_ls_weighting_details 'calc w=1/[\s^2^(Fo^2^)+(0.0547P)^2^+0.1321P] where P=(Fo^2^+2Fc^2^)/3'
_refine_ls_weighting_scheme calc
_refine_ls_wR_factor_gt 0.0921
_refine_ls_wR_factor_ref 0.0989
_reflns_number_gt 4949
_reflns_number_total 6089
_reflns_threshold_expression I>2\s(I)
_cod_data_source_file hb2462.cif
_cod_data_source_block I
_cod_depositor_comments
;
The following automatic conversions were performed:
'_symmetry_cell_setting' value 'Orthorhombic' changed to 'orthorhombic'
according to '/home/saulius/struct/CIF-dictionaries/cif_core.dic'
dictionary named 'cif_core.dic' version 2.4.1 from
2010-06-29.

'_exptl_absorpt_correction_type' value 'None' changed to
'none' according to '/home/saulius/struct/CIF-dictionaries/cif_core.dic'
dictionary named 'cif_core.dic' version 2.4.1 from 2010-06-29.

Automatic conversion script
Id: cif_fix_enum 1527 2010-12-29 10:47:43Z saulius 

The following automatic conversions were performed:

'_symmetry_cell_setting' value 'Orthorhombic' changed to
'orthorhombic' according to
/home/saulius/struct/CIF-dictionaries/cif_core.dic dictionary named
'cif_core.dic' version 2.4.1 from
2010-06-29.

'_exptl_absorpt_correction_type' value 'None' changed to
'none' according to
/home/saulius/struct/CIF-dictionaries/cif_core.dic dictionary named
'cif_core.dic' version 2.4.1 from 2010-06-29.

Automatic conversion script
Id: cif_fix_values 1715 2011-07-08 13:25:40Z adriana 
;
_cod_original_sg_symbol_Hall 'P 2ac ab'
_cod_database_code 2214678
_cod_database_fobs_code 2214678

loop_
_symmetry_equiv_pos_as_xyz
'x, y, z'
'x+1/2, -y+1/2, -z'
'-x, y+1/2, -z+1/2'
'-x+1/2, -y, z+1/2'

loop_
_atom_site_type_symbol
_atom_site_label
_atom_site_fract_x
_atom_site_fract_y
_atom_site_fract_z
_atom_site_U_iso_or_equiv
_atom_site_adp_type
_atom_site_calc_flag
_atom_site_refinement_flags
_atom_site_occupancy
_atom_site_disorder_assembly
_atom_site_disorder_group
Cl Cl1 0.69670(4) 0.39625(5) 0.93762(4) 0.06273(16) Uani d . 1 . .
P P1 0.82905(4) 0.40064(4) 0.87055(3) 0.04711(13) Uani d . 1 . .
O O1 0.88918(10) 0.30781(10) 0.91181(8) 0.0459(3) Uani d . 1 . .
O O2 0.89086(10) 0.49825(10) 0.89966(8) 0.0464(3) Uani d . 1 . .
O O3 0.81117(12) 0.39828(14) 0.78038(9) 0.0666(4) Uani d . 1 . .
C C1 0.99403(18) 0.15174(17) 0.81908(14) 0.0541(5) Uani d . 1 . .
C C2 1.0106(2) 0.0517(2) 0.84163(17) 0.0743(7) Uani d . 1 . .
H H2 1.0603 0.0361 0.8827 0.089 Uiso calc R 1 . .
C C3 0.9543(3) -0.0251(2) 0.8038(2) 0.0937(9) Uani d . 1 . .
H H3 0.9651 -0.0921 0.8205 0.112 Uiso calc R 1 . .
C C4 0.8838(3) -0.0043(3) 0.7430(2) 0.0931(10) Uani d . 1 . .
H H4 0.8458 -0.0568 0.7181 0.112 Uiso calc R 1 . .
C C5 0.8675(3) 0.0940(3) 0.71751(18) 0.0898(9) Uani d . 1 . .
H H5 0.8198 0.1078 0.6746 0.108 Uiso calc R 1 . .
C C6 0.9218(2) 0.1723(2) 0.75553(16) 0.0727(7) Uani d . 1 . .
H H6 0.9100 0.2390 0.7386 0.087 Uiso calc R 1 . .
C C7 1.05299(14) 0.37665(14) 0.96221(11) 0.0398(4) Uani d . 1 . .
C C8 1.00118(14) 0.30754(15) 0.91088(11) 0.0420(4) Uani d . 1 . .
C C9 1.05190(15) 0.23363(15) 0.86370(12) 0.0456(4) Uani d . 1 . .
C C10 1.16196(16) 0.23720(16) 0.86518(13) 0.0497(5) Uani d . 1 . .
H H10 1.1995 0.1878 0.8360 0.060 Uiso calc R 1 . .
C C11 1.21748(15) 0.31100(17) 0.90821(12) 0.0477(5) Uani d . 1 . .
C C12 1.16399(14) 0.38174(15) 0.95733(11) 0.0445(4) Uani d . 1 . .
C C13 1.33695(16) 0.3147(2) 0.89788(15) 0.0648(6) Uani d . 1 . .
H H13A 1.3655 0.2481 0.9108 0.078 Uiso calc R 1 . .
H H13B 1.3531 0.3292 0.8395 0.078 Uiso calc R 1 . .
C C14 1.39153(16) 0.3922(2) 0.95210(17) 0.0703(7) Uani d . 1 . .
H H14A 1.4026 0.3639 1.0077 0.084 Uiso calc R 1 . .
H H14B 1.4602 0.4075 0.9282 0.084 Uiso calc R 1 . .
C C15 1.32899(18) 0.4890(2) 0.95974(18) 0.0704(7) Uani d . 1 . .
H H15A 1.3185 0.5185 0.9045 0.085 Uiso calc R 1 . .
H H15B 1.3677 0.5376 0.9937 0.085 Uiso calc R 1 . .
C C16 1.22350(17) 0.46740(19) 0.99976(16) 0.0612(6) Uani d . 1 . .
H H16A 1.1807 0.5285 0.9978 0.073 Uiso calc R 1 . .
H H16B 1.2344 0.4501 1.0584 0.073 Uiso calc R 1 . .
C C17 1.0695(7) 0.3533(7) 1.1426(6) 0.050(2) Uani d PDU 0.50 A 1
H H17A 1.0431 0.2891 1.1214 0.059 Uiso calc PR 0.50 A 1
H H17B 1.1425 0.3604 1.1251 0.059 Uiso calc PR 0.50 A 1
C C18 1.0632(9) 0.3543(9) 1.2377(6) 0.126(5) Uani d PDU 0.50 A 1
H H18A 1.1287 0.3832 1.2583 0.152 Uiso calc PR 0.50 A 1
H H18B 1.0614 0.2841 1.2562 0.152 Uiso calc PR 0.50 A 1
C C19 0.9729(7) 0.4097(7) 1.2819(5) 0.092(2) Uani d PDU 0.50 A 1
H H19A 0.9066 0.3754 1.2707 0.111 Uiso calc PR 0.50 A 1
H H19B 0.9846 0.4098 1.3422 0.111 Uiso calc PR 0.50 A 1
C C20 0.9683(8) 0.5169(7) 1.2499(5) 0.068(3) Uani d PDU 0.50 A 1
H H20A 1.0353 0.5512 1.2585 0.081 Uiso calc PR 0.50 A 1
H H20B 0.9132 0.5550 1.2782 0.081 Uiso calc PR 0.50 A 1
C C17' 1.0817(8) 0.3751(8) 1.1556(6) 0.067(3) Uani d PDU 0.50 A 2
H H17C 1.1062 0.3204 1.1197 0.081 Uiso calc PR 0.50 A 2
H H17D 1.1425 0.4161 1.1706 0.081 Uiso calc PR 0.50 A 2
C C18' 1.0346(6) 0.3299(5) 1.2351(4) 0.0596(18) Uani d PDU 0.50 A 2
H H18C 0.9663 0.2989 1.2249 0.072 Uiso calc PR 0.50 A 2
H H18D 1.0814 0.2808 1.2611 0.072 Uiso calc PR 0.50 A 2
C C19' 1.0257(6) 0.4258(5) 1.2857(4) 0.078(2) Uani d PDU 0.50 A 2
H H19C 1.0103 0.4092 1.3438 0.094 Uiso calc PR 0.50 A 2
H H19D 1.0922 0.4623 1.2840 0.094 Uiso calc PR 0.50 A 2
C C20' 0.9400(7) 0.4909(8) 1.2510(5) 0.068(3) Uani d PD 0.50 A 2
H H20C 0.9433 0.5568 1.2781 0.081 Uiso calc PR 0.50 A 2
H H20D 0.8725 0.4606 1.2653 0.081 Uiso calc PR 0.50 A 2
C C21 0.99091(14) 0.44335(15) 1.01926(12) 0.0407(4) Uani d . 1 . .
C C22 0.91440(14) 0.50784(14) 0.98597(12) 0.0424(4) Uani d . 1 . .
C C23 0.85660(15) 0.57704(15) 1.03315(14) 0.0490(5) Uani d . 1 . .
C C24 0.87462(17) 0.57417(18) 1.11978(15) 0.0592(6) Uani d . 1 A .
H H24 0.8384 0.6195 1.1541 0.071 Uiso calc R 1 . .
C C25 0.94419(17) 0.50649(18) 1.15635(12) 0.0585(6) Uani d D 1 . .
C C26 1.00400(15) 0.44054(16) 1.10670(12) 0.0484(5) Uani d D 1 A .
C C27 0.77742(17) 0.64701(16) 0.99610(17) 0.0581(6) Uani d . 1 . .
C C28 0.6822(2) 0.6646(2) 1.0379(2) 0.0778(8) Uani d . 1 . .
H H28 0.6687 0.6319 1.0886 0.093 Uiso calc R 1 . .
C C29 0.6082(2) 0.7297(3) 1.0048(3) 0.1066(12) Uani d . 1 . .
H H29 0.5449 0.7405 1.0331 0.128 Uiso calc R 1 . .
C C30 0.6273(3) 0.7787(3) 0.9303(3) 0.1088(13) Uani d . 1 . .
H H30 0.5763 0.8215 0.9076 0.131 Uiso calc R 1 . .
C C31 0.7210(3) 0.7649(2) 0.8894(2) 0.0928(10) Uani d . 1 . .
H H31 0.7350 0.8002 0.8399 0.111 Uiso calc R 1 . .
C C32 0.7958(2) 0.69762(18) 0.92191(18) 0.0714(7) Uani d . 1 . .
H H32 0.8587 0.6869 0.8931 0.086 Uiso calc R 1 . .

loop_
_atom_site_aniso_label
_atom_site_aniso_U_11
_atom_site_aniso_U_22
_atom_site_aniso_U_33
_atom_site_aniso_U_12
_atom_site_aniso_U_13
_atom_site_aniso_U_23
Cl1 0.0366(2) 0.0759(4) 0.0756(3) 0.0012(3) 0.0016(2) 0.0015(3)
P1 0.0374(2) 0.0571(3) 0.0468(3) 0.0049(2) -0.0062(2) -0.0003(2)
O1 0.0359(6) 0.0487(8) 0.0532(8) 0.0021(6) -0.0048(6) -0.0029(6)
O2 0.0410(7) 0.0504(8) 0.0476(7) 0.0046(6) -0.0005(5) 0.0040(6)
O3 0.0625(9) 0.0863(11) 0.0510(8) 0.0101(9) -0.0140(7) -0.0041(8)
C1 0.0601(12) 0.0541(13) 0.0482(12) 0.0031(10) 0.0055(10) -0.0119(10)
C2 0.0904(19) 0.0542(15) 0.0783(18) 0.0092(13) -0.0051(14) -0.0167(13)
C3 0.128(3) 0.0570(16) 0.096(2) 0.0008(18) 0.003(2) -0.0223(15)
C4 0.108(2) 0.082(2) 0.089(2) -0.0242(18) 0.0082(19) -0.0389(17)
C5 0.099(2) 0.097(2) 0.0735(17) -0.0095(19) -0.0192(15) -0.0266(17)
C6 0.0865(18) 0.0690(16) 0.0626(15) -0.0006(14) -0.0148(13) -0.0146(12)
C7 0.0365(8) 0.0427(10) 0.0403(9) 0.0039(7) -0.0010(7) 0.0008(7)
C8 0.0359(9) 0.0480(11) 0.0421(10) 0.0041(8) -0.0029(7) -0.0002(8)
C9 0.0485(10) 0.0461(11) 0.0423(10) 0.0068(8) -0.0019(9) -0.0021(8)
C10 0.0509(11) 0.0513(11) 0.0470(11) 0.0162(9) 0.0059(9) -0.0005(9)
C11 0.0387(9) 0.0582(12) 0.0463(10) 0.0090(9) 0.0007(8) 0.0103(9)
C12 0.0354(8) 0.0522(11) 0.0458(10) 0.0026(8) -0.0010(7) 0.0024(8)
C13 0.0395(10) 0.0830(17) 0.0720(15) 0.0167(11) 0.0080(10) 0.0097(13)
C14 0.0356(10) 0.0850(17) 0.0901(17) 0.0012(12) -0.0020(10) 0.0225(15)
C15 0.0482(12) 0.0728(16) 0.0902(18) -0.0076(11) -0.0053(12) 0.0125(13)
C16 0.0432(11) 0.0640(14) 0.0763(14) -0.0081(10) -0.0002(10) -0.0099(12)
C17 0.041(3) 0.065(4) 0.043(4) 0.001(3) -0.008(2) -0.003(3)
C18 0.166(9) 0.137(8) 0.076(5) 0.039(7) -0.013(6) -0.010(5)
C19 0.108(5) 0.121(6) 0.048(3) -0.048(5) -0.002(4) 0.003(3)
C20 0.069(5) 0.089(6) 0.045(3) -0.006(4) 0.006(3) -0.016(3)
C17' 0.072(5) 0.085(6) 0.045(4) 0.011(4) -0.012(3) -0.001(4)
C18' 0.075(3) 0.058(3) 0.046(3) -0.021(3) -0.015(3) 0.014(2)
C19' 0.081(4) 0.099(5) 0.053(3) -0.017(4) -0.010(3) -0.012(3)
C20' 0.071(5) 0.084(6) 0.048(4) -0.010(4) 0.005(3) -0.016(3)
C21 0.0337(8) 0.0426(10) 0.0459(10) -0.0023(8) 0.0018(7) -0.0036(8)
C22 0.0345(8) 0.0467(11) 0.0459(10) -0.0032(8) 0.0018(7) -0.0008(8)
C23 0.0385(9) 0.0420(11) 0.0664(13) 0.0006(8) 0.0041(9) -0.0078(9)
C24 0.0507(11) 0.0632(14) 0.0636(13) 0.0060(10) 0.0095(10) -0.0188(11)
C25 0.0500(11) 0.0778(16) 0.0477(12) 0.0016(11) 0.0022(9) -0.0139(11)
C26 0.0415(10) 0.0582(13) 0.0456(11) 0.0005(9) 0.0002(8) -0.0038(9)
C27 0.0485(11) 0.0443(11) 0.0814(16) 0.0058(9) -0.0034(11) -0.0111(11)
C28 0.0533(13) 0.0681(16) 0.112(2) 0.0156(12) 0.0060(14) -0.0163(14)
C29 0.0623(17) 0.091(2) 0.166(4) 0.0345(17) -0.009(2) -0.033(2)
C30 0.083(2) 0.069(2) 0.175(4) 0.0355(17) -0.043(2) -0.025(2)
C31 0.101(2) 0.0539(16) 0.123(3) 0.0139(15) -0.030(2) 0.0059(16)
C32 0.0642(14) 0.0524(14) 0.0977(19) 0.0071(12) -0.0093(13) 0.0046(13)

loop_
_atom_type_symbol
_atom_type_description
_atom_type_scat_dispersion_real
_atom_type_scat_dispersion_imag
_atom_type_scat_source
C C 0.0033 0.0016 'International Tables Vol C Tables 4.2.6.8 and 6.1.1.4'
H H 0.0000 0.0000 'International Tables Vol C Tables 4.2.6.8 and 6.1.1.4'
O O 0.0106 0.0060 'International Tables Vol C Tables 4.2.6.8 and 6.1.1.4'
P P 0.1023 0.0942 'International Tables Vol C Tables 4.2.6.8 and 6.1.1.4'
Cl Cl 0.1484 0.1585 'International Tables Vol C Tables 4.2.6.8 and 6.1.1.4'

loop_
_geom_angle_atom_site_label_1
_geom_angle_atom_site_label_2
_geom_angle_atom_site_label_3
_geom_angle
O3 P1 O2 112.68(9)
O3 P1 O1 117.92(9)
O2 P1 O1 105.59(7)
O3 P1 Cl1 113.46(7)
O2 P1 Cl1 106.56(6)
O1 P1 Cl1 99.24(6)
C8 O1 P1 118.61(13)
C22 O2 P1 117.68(12)
C2 C1 C6 118.3(2)
C2 C1 C9 119.5(2)
C6 C1 C9 122.1(2)
C3 C2 C1 120.5(3)
C3 C2 H2 119.7
C1 C2 H2 119.7
C4 C3 C2 120.6(3)
C4 C3 H3 119.7
C2 C3 H3 119.7
C3 C4 C5 120.3(3)
C3 C4 H4 119.8
C5 C4 H4 119.8
C4 C5 C6 120.1(3)
C4 C5 H5 120.0
C6 C5 H5 120.0
C5 C6 C1 120.1(3)
C5 C6 H6 120.0
C1 C6 H6 120.0
C8 C7 C12 118.06(17)
C8 C7 C21 119.75(15)
C12 C7 C21 122.19(16)
C9 C8 C7 124.03(16)
C9 C8 O1 118.08(17)
C7 C8 O1 117.72(16)
C8 C9 C10 115.48(18)
C8 C9 C1 122.66(17)
C10 C9 C1 121.74(18)
C11 C10 C9 122.75(18)
C11 C10 H10 118.6
C9 C10 H10 118.6
C10 C11 C12 120.08(17)
C10 C11 C13 118.4(2)
C12 C11 C13 121.5(2)
C11 C12 C7 118.99(18)
C11 C12 C16 120.40(17)
C7 C12 C16 120.46(17)
C14 C13 C11 114.6(2)
C14 C13 H13A 108.6
C11 C13 H13A 108.6
C14 C13 H13B 108.6
C11 C13 H13B 108.6
H13A C13 H13B 107.6
C15 C14 C13 112.25(19)
C15 C14 H14A 109.2
C13 C14 H14A 109.2
C15 C14 H14B 109.2
C13 C14 H14B 109.2
H14A C14 H14B 107.9
C14 C15 C16 109.9(2)
C14 C15 H15A 109.7
C16 C15 H15A 109.7
C14 C15 H15B 109.7
C16 C15 H15B 109.7
H15A C15 H15B 108.2
C15 C16 C12 113.2(2)
C15 C16 H16A 108.9
C12 C16 H16A 108.9
C15 C16 H16B 108.9
C12 C16 H16B 108.9
H16A C16 H16B 107.8
C18 C17 C26 109.8(7)
C18 C17 H17A 109.7
C26 C17 H17A 109.7
C18 C17 H17B 109.7
C26 C17 H17B 109.7
H17A C17 H17B 108.2
C17 C18 C19 120.3(9)
C17 C18 H18A 107.3
C19 C18 H18A 107.3
C17 C18 H18B 107.3
C19 C18 H18B 107.3
H18A C18 H18B 106.9
C20 C19 C18 108.7(8)
C20 C19 H19A 110.0
C18 C19 H19A 110.0
C20 C19 H19B 110.0
C18 C19 H19B 110.0
H19A C19 H19B 108.3
C19 C20 C25 104.8(6)
C19 C20 H20A 110.8
C25 C20 H20A 110.8
C19 C20 H20B 110.8
C25 C20 H20B 110.8
H20A C20 H20B 108.9
C18' C17' C26 113.1(7)
C18' C17' H17C 109.0
C26 C17' H17C 109.0
C18' C17' H17D 109.0
C26 C17' H17D 109.0
H17C C17' H17D 107.8
C19' C18' C17' 98.4(7)
C19' C18' H18C 112.1
C17' C18' H18C 112.1
C19' C18' H18D 112.1
C17' C18' H18D 112.1
H18C C18' H18D 109.7
C20' C19' C18' 109.8(7)
C20' C19' H19C 109.7
C18' C19' H19C 109.7
C20' C19' H19D 109.7
C18' C19' H19D 109.7
H19C C19' H19D 108.2
C19' C20' C25 114.8(7)
C19' C20' H20C 108.6
C25 C20' H20C 108.6
C19' C20' H20D 108.6
C25 C20' H20D 108.6
H20C C20' H20D 107.5
C22 C21 C26 118.42(17)
C22 C21 C7 119.69(16)
C26 C21 C7 121.84(17)
C23 C22 C21 124.11(18)
C23 C22 O2 118.26(17)
C21 C22 O2 117.55(16)
C22 C23 C24 115.42(19)
C22 C23 C27 123.27(19)
C24 C23 C27 121.26(19)
C25 C24 C23 122.48(19)
C25 C24 H24 118.8
C23 C24 H24 118.8
C24 C25 C26 120.55(19)
C24 C25 C20' 118.8(4)
C26 C25 C20' 119.7(4)
C24 C25 C20 118.7(4)
C26 C25 C20 119.9(5)
C25 C26 C21 118.74(18)
C25 C26 C17' 114.4(4)
C21 C26 C17' 126.8(4)
C25 C26 C17 123.4(4)
C21 C26 C17 117.1(4)
C32 C27 C28 118.3(2)
C32 C27 C23 121.8(2)
C28 C27 C23 119.8(2)
C29 C28 C27 120.7(3)
C29 C28 H28 119.7
C27 C28 H28 119.7
C28 C29 C30 120.3(3)
C28 C29 H29 119.9
C30 C29 H29 119.9
C31 C30 C29 120.2(3)
C31 C30 H30 119.9
C29 C30 H30 119.9
C30 C31 C32 119.8(3)
C30 C31 H31 120.1
C32 C31 H31 120.1
C27 C32 C31 120.7(3)
C27 C32 H32 119.6
C31 C32 H32 119.6

loop_
_geom_bond_atom_site_label_1
_geom_bond_atom_site_label_2
_geom_bond_distance
Cl1 P1 1.9878(7)
P1 O3 1.4526(15)
P1 O2 1.5741(14)
P1 O1 1.5822(14)
O1 C8 1.418(2)
O2 C22 1.411(2)
C1 C2 1.381(3)
C1 C6 1.390(3)
C1 C9 1.484(3)
C2 C3 1.376(4)
C2 H2 0.9300
C3 C4 1.346(5)
C3 H3 0.9300
C4 C5 1.371(5)
C4 H4 0.9300
C5 C6 1.379(4)
C5 H5 0.9300
C6 H6 0.9300
C7 C8 1.387(3)
C7 C12 1.410(2)
C7 C21 1.487(2)
C8 C9 1.386(3)
C9 C10 1.395(3)
C10 C11 1.381(3)
C10 H10 0.9300
C11 C12 1.391(3)
C11 C13 1.523(3)
C12 C16 1.515(3)
C13 C14 1.505(4)
C13 H13A 0.9700
C13 H13B 0.9700
C14 C15 1.505(3)
C14 H14A 0.9700
C14 H14B 0.9700
C15 C16 1.507(3)
C15 H15A 0.9700
C15 H15B 0.9700
C16 H16A 0.9700
C16 H16B 0.9700
C17 C18 1.514(8)
C17 C26 1.528(7)
C17 H17A 0.9700
C17 H17B 0.9700
C18 C19 1.528(8)
C18 H18A 0.9700
C18 H18B 0.9700
C19 C20 1.501(8)
C19 H19A 0.9700
C19 H19B 0.9700
C20 C25 1.525(7)
C20 H20A 0.9700
C20 H20B 0.9700
C17' C18' 1.520(8)
C17' C26 1.522(8)
C17' H17C 0.9700
C17' H17D 0.9700
C18' C19' 1.502(7)
C18' H18C 0.9700
C18' H18D 0.9700
C19' C20' 1.489(8)
C19' H19C 0.9700
C19' H19D 0.9700
C20' C25 1.521(7)
C20' H20C 0.9700
C20' H20D 0.9700
C21 C22 1.393(3)
C21 C26 1.401(3)
C22 C23 1.389(3)
C23 C24 1.398(3)
C23 C27 1.484(3)
C24 C25 1.381(3)
C24 H24 0.9300
C25 C26 1.397(3)
C27 C32 1.375(4)
C27 C28 1.396(3)
C28 C29 1.375(4)
C28 H28 0.9300
C29 C30 1.371(5)
C29 H29 0.9300
C30 C31 1.367(5)
C30 H30 0.9300
C31 C32 1.396(4)
C31 H31 0.9300
C32 H32 0.9300

loop_
_geom_torsion_atom_site_label_1
_geom_torsion_atom_site_label_2
_geom_torsion_atom_site_label_3
_geom_torsion_atom_site_label_4
_geom_torsion
O3 P1 O1 C8 84.18(16)
O2 P1 O1 C8 -42.76(15)
Cl1 P1 O1 C8 -152.95(12)
O3 P1 O2 C22 -178.91(13)
O1 P1 O2 C22 -48.85(13)
Cl1 P1 O2 C22 56.04(13)
C6 C1 C2 C3 -2.1(4)
C9 C1 C2 C3 177.0(2)
C1 C2 C3 C4 1.5(5)
C2 C3 C4 C5 0.3(5)
C3 C4 C5 C6 -1.5(5)
C4 C5 C6 C1 0.8(5)
C2 C1 C6 C5 1.0(4)
C9 C1 C6 C5 -178.1(2)
C12 C7 C8 C9 9.3(3)
C21 C7 C8 C9 -171.49(18)
C12 C7 C8 O1 -175.67(17)
C21 C7 C8 O1 3.6(3)
P1 O1 C8 C9 -113.98(17)
P1 O1 C8 C7 70.7(2)
C7 C8 C9 C10 -5.0(3)
O1 C8 C9 C10 179.97(17)
C7 C8 C9 C1 171.05(19)
O1 C8 C9 C1 -4.0(3)
C2 C1 C9 C8 -117.0(3)
C6 C1 C9 C8 62.0(3)
C2 C1 C9 C10 58.8(3)
C6 C1 C9 C10 -122.2(3)
C8 C9 C10 C11 -2.1(3)
C1 C9 C10 C11 -178.14(18)
C9 C10 C11 C12 4.5(3)
C9 C10 C11 C13 -173.4(2)
C10 C11 C12 C7 0.0(3)
C13 C11 C12 C7 177.81(19)
C10 C11 C12 C16 -175.7(2)
C13 C11 C12 C16 2.2(3)
C8 C7 C12 C11 -6.5(3)
C21 C7 C12 C11 174.34(17)
C8 C7 C12 C16 169.16(19)
C21 C7 C12 C16 -10.0(3)
C10 C11 C13 C14 -175.55(19)
C12 C11 C13 C14 6.6(3)
C11 C13 C14 C15 -38.1(3)
C13 C14 C15 C16 61.0(3)
C14 C15 C16 C12 -51.5(3)
C11 C12 C16 C15 20.8(3)
C7 C12 C16 C15 -154.8(2)
C26 C17 C18 C19 20.1(14)
C17 C18 C19 C20 -53.2(13)
C18 C19 C20 C25 62.4(9)
C26 C17' C18' C19' -70.3(8)
C17' C18' C19' C20' 71.4(8)
C18' C19' C20' C25 -48.8(10)
C8 C7 C21 C22 -58.1(2)
C12 C7 C21 C22 121.1(2)
C8 C7 C21 C26 119.3(2)
C12 C7 C21 C26 -61.5(3)
C26 C21 C22 C23 6.4(3)
C7 C21 C22 C23 -176.17(17)
C26 C21 C22 O2 -170.31(17)
C7 C21 C22 O2 7.1(2)
P1 O2 C22 C23 -105.79(17)
P1 O2 C22 C21 71.10(18)
C21 C22 C23 C24 -4.2(3)
O2 C22 C23 C24 172.50(17)
C21 C22 C23 C27 178.32(19)
O2 C22 C23 C27 -5.0(3)
C22 C23 C24 C25 -0.7(3)
C27 C23 C24 C25 176.9(2)
C23 C24 C25 C26 3.2(3)
C23 C24 C25 C20' -165.5(5)
C23 C24 C25 C20 173.0(4)
C19' C20' C25 C24 -173.4(5)
C19' C20' C25 C26 17.8(9)
C19' C20' C25 C20 -78(2)
C19 C20 C25 C24 140.2(6)
C19 C20 C25 C26 -49.9(8)
C19 C20 C25 C20' 45(2)
C24 C25 C26 C21 -0.9(3)
C20' C25 C26 C21 167.7(4)
C20 C25 C26 C21 -170.7(4)
C24 C25 C26 C17' 176.5(5)
C20' C25 C26 C17' -14.9(7)
C20 C25 C26 C17' 6.7(7)
C24 C25 C26 C17 -170.4(5)
C20' C25 C26 C17 -1.8(7)
C20 C25 C26 C17 19.9(7)
C22 C21 C26 C25 -3.6(3)
C7 C21 C26 C25 179.01(18)
C22 C21 C26 C17' 179.4(6)
C7 C21 C26 C17' 2.0(6)
C22 C21 C26 C17 166.5(5)
C7 C21 C26 C17 -10.9(5)
C18' C17' C26 C25 44.0(9)
C18' C17' C26 C21 -138.8(5)
C18' C17' C26 C17 -87(3)
C18 C17 C26 C25 -2.9(10)
C18 C17 C26 C21 -172.5(6)
C18 C17 C26 C17' 53(3)
C22 C23 C27 C32 -42.4(3)
C24 C23 C27 C32 140.2(2)
C22 C23 C27 C28 139.1(2)
C24 C23 C27 C28 -38.3(3)
C32 C27 C28 C29 1.0(4)
C23 C27 C28 C29 179.6(3)
C27 C28 C29 C30 -0.3(5)
C28 C29 C30 C31 -1.4(5)
C29 C30 C31 C32 2.4(5)
C28 C27 C32 C31 0.0(4)
C23 C27 C32 C31 -178.5(2)
C30 C31 C32 C27 -1.8(4)
